data_1552096
loop_
_publ_author_name
'Scott, Neil W. J.'
'Ford, Mark J.'
'Schotes, Christoph'
'Parker, Rachel R.'
'Whitwood, Adrian C.'
'Fairlamb, Ian J. S.'

_publ_section_title
;
 The ubiquitous cross-coupling catalyst system
 &#x2018;Pd(OAc)2&#x2019;/2PPh3 forms a unique dinuclear PdI complex: an
 important entry point into catalytically competent cyclic Pd3 clusters
;
_journal_name_full 'Chemical Science'
_journal_paper_doi 10.1039/C9SC01847F
_journal_year 2019
_chemical_formula_moiety 'C40 H36 O4 P2 Pd'
_chemical_formula_sum 'C40 H36 O4 P2 Pd'
_chemical_formula_weight 749.03
_space_group_crystal_system monoclinic
_space_group_IT_number 14
_space_group_name_Hall '-P 2ybc'
_space_group_name_H-M_alt 'P 1 21/c 1'
_symmetry_space_group_name_Hall '-P 2ybc'
_symmetry_space_group_name_H-M 'P 1 21/c 1'
_atom_sites_solution_hydrogens geom
_atom_sites_solution_primary dual
_audit_creation_date 2018-03-23
_audit_creation_method
;
Olex2 1.2
(compiled 2017.08.10 svn.r3458 for OlexSys, GUI svn.r5381)
;
_audit_update_record
;
2019-01-31 deposited with the CCDC.    2019-07-05 downloaded from the CCDC.
;
_cell_angle_alpha 90
_cell_angle_beta 94.765(2)
_cell_angle_gamma 90
_cell_formula_units_Z 4
_cell_length_a 11.6975(2)
_cell_length_b 15.0053(3)
_cell_length_c 19.3767(3)
_cell_measurement_reflns_used 5912
_cell_measurement_temperature 110.05(10)
_cell_measurement_theta_max 70.5410
_cell_measurement_theta_min 4.7970
_cell_volume 3389.33(10)
_computing_cell_refinement 'CrysAlisPro 1.171.38.43d (Rigaku OD, 2015)'
_computing_data_collection 'CrysAlisPro 1.171.38.43d (Rigaku OD, 2015)'
_computing_data_reduction 'CrysAlisPro 1.171.38.43d (Rigaku OD, 2015)'
_computing_molecular_graphics 'Olex2 (Dolomanov et al., 2009)'
_computing_publication_material 'Olex2 (Dolomanov et al., 2009)'
_computing_structure_refinement 'ShelXL (Sheldrick, 2015)'
_computing_structure_solution 'ShelXT (Sheldrick, 2015)'
_diffrn_ambient_environment N~2~
_diffrn_ambient_temperature 110.05(10)
_diffrn_detector 'CCD plate'
_diffrn_detector_area_resol_mean 16.1450
_diffrn_detector_type Eos
_diffrn_measured_fraction_theta_full 1.000
_diffrn_measured_fraction_theta_max 1.000
_diffrn_measurement_details
;
List of Runs (angles in degrees, time in seconds):

  # Type    Start    End  Width  t~exp~   \w     \q     \k     \f   Frames
#--------------------------------------------------------------------------
  1  \w    -28.00  21.00   1.00    1.50    --    0.00 -57.00 -30.00   49
  2  \w     32.00 107.00   1.00    4.50    --   54.00-125.00  60.00   75
  3  \w     49.00  77.00   1.00    4.50    --  108.00-111.00  60.00   28
  4  \w     37.00 114.00   1.00    4.50    --  108.00-111.00 120.00   77
  5  \w     46.00 136.00   1.00    4.50    --  108.00 -77.00 150.00   90
  6  \w    130.00 156.00   1.00    4.50    --  108.00  25.00   0.00   26
  7  \w    108.00 172.00   1.00    4.50    --  108.00  62.00 -61.00   64
  8  \w     99.00 140.00   1.00    4.50    --  108.00 -25.00-150.00   41
  9  \w     48.00  97.00   1.00    4.50    --  108.00 -50.00 -90.00   49
 10  \w     35.00  84.00   1.00    4.50    --  108.00 -25.00-150.00   49
 11  \w     23.00  78.00   1.00    4.50    --   54.00-125.00 -60.00   55
 12  \w      9.00  69.00   1.00    4.50    --   54.00 -57.00 120.00   60
 13  \w     90.00 148.00   1.00    4.50    --  108.00  50.00  60.00   58
 14  \w     68.00  96.00   1.00    4.50    --  108.00 178.00 -30.00   28
 15  \w     31.00 123.00   1.00    4.50    --   54.00  77.00  90.00   92
 16  \w    -26.00  15.00   1.00    1.50    --    0.00  91.00 171.00   41
 17  \w    -61.00 -34.00   1.00    1.50    --    0.00 -57.00 -30.00   27
;
_diffrn_measurement_device 'four-circle diffractometer'
_diffrn_measurement_device_type 'SuperNova, Dual, Cu at zero, Eos'
_diffrn_measurement_method '\w scans'
_diffrn_orient_matrix_type 'CrysAlisPro convention (1999,Acta A55,543-557)'
_diffrn_orient_matrix_UB_11 -0.1005092000
_diffrn_orient_matrix_UB_12 -0.0483546000
_diffrn_orient_matrix_UB_13 0.0304178000
_diffrn_orient_matrix_UB_21 -0.0184754000
_diffrn_orient_matrix_UB_22 -0.0565909000
_diffrn_orient_matrix_UB_23 -0.0663276000
_diffrn_orient_matrix_UB_31 0.0836956000
_diffrn_orient_matrix_UB_32 -0.0707040000
_diffrn_orient_matrix_UB_33 0.0323649000
_diffrn_radiation_monochromator mirror
_diffrn_radiation_probe x-ray
_diffrn_radiation_type CuK\a
_diffrn_radiation_wavelength 1.54184
_diffrn_reflns_av_R_equivalents 0.0272
_diffrn_reflns_av_unetI/netI 0.0364
_diffrn_reflns_Laue_measured_fraction_full 1.000
_diffrn_reflns_Laue_measured_fraction_max 1.000
_diffrn_reflns_limit_h_max 13
_diffrn_reflns_limit_h_min -11
_diffrn_reflns_limit_k_max 17
_diffrn_reflns_limit_k_min -17
_diffrn_reflns_limit_l_max 23
_diffrn_reflns_limit_l_min -23
_diffrn_reflns_number 12675
_diffrn_reflns_point_group_measured_fraction_full 1.000
_diffrn_reflns_point_group_measured_fraction_max 1.000
_diffrn_reflns_theta_full 67.065
_diffrn_reflns_theta_max 67.065
_diffrn_reflns_theta_min 3.731
_diffrn_source 'micro-focus sealed X-ray tube'
_diffrn_source_type 'SuperNova (Cu) X-ray Source'
_exptl_absorpt_coefficient_mu 5.641
_exptl_absorpt_correction_T_max 0.865
_exptl_absorpt_correction_T_min 0.698
_exptl_absorpt_correction_type gaussian
_exptl_absorpt_process_details
;
CrysAlisPro 1.171.38.43d (Rigaku Oxford Diffraction, 2015)
Numerical absorption correction based on gaussian integration over
            a multifaceted crystal model
Empirical absorption correction using spherical harmonics,
 implemented in SCALE3 ABSPACK scaling algorithm.
;
_exptl_crystal_colour 'clear yellow'
_exptl_crystal_colour_lustre clear
_exptl_crystal_colour_primary yellow
_exptl_crystal_density_diffrn 1.468
_exptl_crystal_description block
_exptl_crystal_F_000 1536
_exptl_crystal_size_max 0.193
_exptl_crystal_size_mid 0.127
_exptl_crystal_size_min 0.094
_refine_diff_density_max 0.711
_refine_diff_density_min -0.513
_refine_diff_density_rms 0.066
_refine_ls_extinction_method none
_refine_ls_goodness_of_fit_ref 1.043
_refine_ls_hydrogen_treatment constr
_refine_ls_matrix_type full
_refine_ls_number_parameters 426
_refine_ls_number_reflns 6044
_refine_ls_number_restraints 0
_refine_ls_restrained_S_all 1.043
_refine_ls_R_factor_all 0.0354
_refine_ls_R_factor_gt 0.0289
_refine_ls_shift/su_max 0.001
_refine_ls_shift/su_mean 0.000
_refine_ls_structure_factor_coef Fsqd
_refine_ls_weighting_details 'w=1/[\s^2^(Fo^2^)+(0.0334P)^2^+1.5655P] where P=(Fo^2^+2Fc^2^)/3'
_refine_ls_weighting_scheme calc
_refine_ls_wR_factor_gt 0.0703
_refine_ls_wR_factor_ref 0.0743
_reflns_Friedel_coverage 0.000
_reflns_number_gt 5295
_reflns_number_total 6044
_reflns_threshold_expression 'I > 2\s(I)'
_cod_data_source_file c9sc01847f2.cif
_cod_data_source_block ijsf1807a
_cod_database_code 1552096
_shelx_shelxl_version_number 2014/7
_chemical_oxdiff_formula 'C86 H73 O2 P5 Pd3'
_chemical_oxdiff_usercomment 'Neil Scott nwjs-3-204-recryst'
_shelx_space_group_comment
;
The symmetry employed for this shelxl refinement is uniquely defined
by the following loop, which should always be used as a source of
symmetry information in preference to the above space-group names.
They are only intended as comments.
;
_reflns_odcompleteness_completeness 99.97
_reflns_odcompleteness_iscentric 1
_reflns_odcompleteness_theta 66.97
_olex2_refinement_description
;
1. Fixed Uiso
 At 1.2 times of:
  All C(H) groups
 At 1.5 times of:
  All C(H,H,H) groups
2.a Aromatic/amide H refined with riding coordinates:
 C36(H36), C14(H14), C9(H9), C16(H16), C12(H12), C17(H17), C15(H15), C32(H32),
 C35(H35), C10(H10), C18(H18), C2(H2), C24(H24), C8(H8), C20(H20), C34(H34),
 C11(H11), C6(H6), C29(H29), C22(H22), C28(H28), C33(H33), C25(H25), C27(H27),
 C23(H23), C21(H21), C5(H5), C3(H3), C4(H4), C26(H26)
2.b Idealised Me refined as rotating group:
 C38(H38A,H38B,H38C), C40(H40A,H40B,H40C)
;
_olex2_date_sample_data_collection 2018-03-16
_olex2_date_sample_submission 2018-03-12
_olex2_exptl_crystal_mounting_method 'oil on micromount '
_olex2_submission_original_sample_id 'Neil Scott -3-204-recrys'
_olex2_submission_special_instructions 'No special instructions were received'
_oxdiff_exptl_absorpt_empirical_details
;
Empirical correction (ABSPACK) includes:
- Absorption correction using spherical harmonics
- Frame scaling
;
_oxdiff_exptl_absorpt_empirical_full_max 1.765
_oxdiff_exptl_absorpt_empirical_full_min 0.814

loop_
_space_group_symop_operation_xyz
'x, y, z'
'-x, y+1/2, -z+1/2'
'-x, -y, -z'
'x, -y-1/2, z-1/2'

loop_
_atom_site_label
_atom_site_type_symbol
_atom_site_fract_x
_atom_site_fract_y
_atom_site_fract_z
_atom_site_U_iso_or_equiv
_atom_site_adp_type
_atom_site_occupancy
_atom_site_site_symmetry_order
_atom_site_calc_flag
_atom_site_refinement_flags_posn
Pd1 Pd 0.65696(2) 0.73367(2) 0.38059(2) 0.01951(7) Uani 1 1 d .
P2 P 0.46344(5) 0.76564(4) 0.39172(3) 0.02044(14) Uani 1 1 d .
P1 P 0.84037(5) 0.71155(4) 0.34632(3) 0.02086(14) Uani 1 1 d .
O1 O 0.68668(14) 0.86392(12) 0.36144(9) 0.0231(4) Uani 1 1 d .
O3 O 0.62879(15) 0.60213(12) 0.39606(10) 0.0273(4) Uani 1 1 d .
O2 O 0.69932(18) 0.88531(14) 0.47610(10) 0.0342(5) Uani 1 1 d .
O4 O 0.7258(2) 0.61652(15) 0.49886(11) 0.0449(6) Uani 1 1 d .
C36 C 0.4059(2) 0.94680(19) 0.40518(15) 0.0271(6) Uani 1 1 d .
H36 H 0.4004 0.9356 0.4520 0.033 Uiso 1 1 calc R
C31 C 0.4324(2) 0.87812(18) 0.36162(13) 0.0227(5) Uani 1 1 d .
C14 C 0.8835(2) 0.66103(18) 0.21012(14) 0.0254(6) Uani 1 1 d .
H14 H 0.9293 0.6156 0.2299 0.030 Uiso 1 1 calc R
C13 C 0.8291(2) 0.72039(17) 0.25210(13) 0.0218(5) Uani 1 1 d .
C37 C 0.7017(2) 0.91285(18) 0.41691(14) 0.0252(6) Uani 1 1 d .
C30 C 0.3597(2) 0.69765(19) 0.33891(14) 0.0262(6) Uani 1 1 d .
C9 C 1.0335(2) 0.8815(2) 0.47151(15) 0.0330(7) Uani 1 1 d .
H9 H 1.0444 0.8920 0.5189 0.040 Uiso 1 1 calc R
C16 C 0.8020(2) 0.73759(19) 0.10870(15) 0.0290(6) Uani 1 1 d .
H16 H 0.7913 0.7423 0.0607 0.035 Uiso 1 1 calc R
C12 C 0.9990(2) 0.85082(19) 0.33086(15) 0.0285(6) Uani 1 1 d .
H12 H 0.9869 0.8415 0.2834 0.034 Uiso 1 1 calc R
C17 C 0.7512(2) 0.7978(2) 0.15016(15) 0.0304(6) Uani 1 1 d .
H17 H 0.7086 0.8447 0.1300 0.036 Uiso 1 1 calc R
C1 C 0.9088(2) 0.6044(2) 0.36517(14) 0.0289(6) Uani 1 1 d .
C19 C 0.4143(2) 0.75846(17) 0.47816(14) 0.0232(6) Uani 1 1 d .
C15 C 0.8689(2) 0.6701(2) 0.13887(14) 0.0301(6) Uani 1 1 d .
H15 H 0.9047 0.6301 0.1109 0.036 Uiso 1 1 calc R
C32 C 0.4424(2) 0.8963(2) 0.29150(14) 0.0299(6) Uani 1 1 d .
H32 H 0.4615 0.8508 0.2620 0.036 Uiso 1 1 calc R
C35 C 0.3874(2) 1.0325(2) 0.37926(16) 0.0340(7) Uani 1 1 d .
H35 H 0.3690 1.0784 0.4086 0.041 Uiso 1 1 calc R
C10 C 1.0916(2) 0.93253(19) 0.42669(15) 0.0316(7) Uani 1 1 d .
H10 H 1.1422 0.9767 0.4436 0.038 Uiso 1 1 calc R
C18 C 0.7629(2) 0.78946(18) 0.22145(14) 0.0259(6) Uani 1 1 d .
H18 H 0.7267 0.8297 0.2489 0.031 Uiso 1 1 calc R
C2 C 0.8516(3) 0.5281(2) 0.33969(17) 0.0364(7) Uani 1 1 d .
H2 H 0.7814 0.5335 0.3137 0.044 Uiso 1 1 calc R
C7 C 0.9420(2) 0.79781(18) 0.37630(14) 0.0237(6) Uani 1 1 d .
C38 C 0.7245(3) 1.00932(19) 0.40177(16) 0.0345(7) Uani 1 1 d .
H38A H 0.8028 1.0163 0.3914 0.052 Uiso 1 1 calc GR
H38B H 0.7108 1.0448 0.4415 0.052 Uiso 1 1 calc GR
H38C H 0.6744 1.0284 0.3628 0.052 Uiso 1 1 calc GR
C24 C 0.2978(2) 0.75652(18) 0.48855(15) 0.0285(6) Uani 1 1 d .
H24 H 0.2435 0.7579 0.4507 0.034 Uiso 1 1 calc R
C8 C 0.9591(2) 0.8149(2) 0.44684(14) 0.0307(6) Uani 1 1 d .
H8 H 0.9202 0.7814 0.4778 0.037 Uiso 1 1 calc R
C20 C 0.4946(2) 0.7556(2) 0.53506(15) 0.0315(6) Uani 1 1 d .
H20 H 0.5726 0.7559 0.5289 0.038 Uiso 1 1 calc R
C34 C 0.3966(3) 1.0493(2) 0.30973(17) 0.0385(7) Uani 1 1 d .
H34 H 0.3842 1.1065 0.2923 0.046 Uiso 1 1 calc R
C11 C 1.0736(2) 0.9172(2) 0.35618(16) 0.0321(6) Uani 1 1 d .
H11 H 1.1118 0.9517 0.3255 0.038 Uiso 1 1 calc R
C6 C 1.0126(3) 0.5958(2) 0.40489(16) 0.0406(8) Uani 1 1 d .
H6 H 1.0517 0.6458 0.4227 0.049 Uiso 1 1 calc R
C29 C 0.2610(2) 0.7339(2) 0.30570(17) 0.0355(7) Uani 1 1 d .
H29 H 0.2480 0.7950 0.3082 0.043 Uiso 1 1 calc R
C22 C 0.3425(3) 0.7510(2) 0.61115(16) 0.0346(7) Uani 1 1 d .
H22 H 0.3187 0.7491 0.6557 0.042 Uiso 1 1 calc R
C39 C 0.6703(2) 0.57274(19) 0.45586(15) 0.0309(6) Uani 1 1 d .
C28 C 0.1815(2) 0.6800(2) 0.26885(16) 0.0401(8) Uani 1 1 d .
H28 H 0.1157 0.7051 0.2467 0.048 Uiso 1 1 calc R
C33 C 0.4240(2) 0.9811(2) 0.26614(16) 0.0369(7) Uani 1 1 d .
H33 H 0.4301 0.9927 0.2194 0.044 Uiso 1 1 calc R
C25 C 0.3773(3) 0.6063(2) 0.33392(18) 0.0416(8) Uani 1 1 d .
H25 H 0.4431 0.5807 0.3557 0.050 Uiso 1 1 calc R
C27 C 0.1991(3) 0.5900(2) 0.26480(17) 0.0418(8) Uani 1 1 d .
H27 H 0.1449 0.5539 0.2406 0.050 Uiso 1 1 calc R
C23 C 0.2625(3) 0.75250(19) 0.55488(16) 0.0327(7) Uani 1 1 d .
H23 H 0.1846 0.7508 0.5615 0.039 Uiso 1 1 calc R
C21 C 0.4576(3) 0.7524(2) 0.60144(16) 0.0367(7) Uani 1 1 d .
H21 H 0.5113 0.7512 0.6396 0.044 Uiso 1 1 calc R
C5 C 1.0575(3) 0.5096(3) 0.4177(2) 0.0574(11) Uani 1 1 d .
H5 H 1.1271 0.5030 0.4442 0.069 Uiso 1 1 calc R
C3 C 0.8983(3) 0.4447(2) 0.35266(19) 0.0488(9) Uani 1 1 d .
H3 H 0.8604 0.3943 0.3347 0.059 Uiso 1 1 calc R
C40 C 0.6441(3) 0.4753(2) 0.4673(2) 0.0512(9) Uani 1 1 d .
H40A H 0.5682 0.4620 0.4472 0.077 Uiso 1 1 calc GR
H40B H 0.6487 0.4630 0.5160 0.077 Uiso 1 1 calc GR
H40C H 0.6987 0.4391 0.4458 0.077 Uiso 1 1 calc GR
C4 C 1.0010(3) 0.4363(3) 0.3921(2) 0.0577(11) Uani 1 1 d .
H4 H 1.0319 0.3800 0.4013 0.069 Uiso 1 1 calc R
C26 C 0.2969(3) 0.5532(2) 0.2965(2) 0.0523(9) Uani 1 1 d .
H26 H 0.3097 0.4923 0.2930 0.063 Uiso 1 1 calc R

loop_
_atom_site_aniso_label
_atom_site_aniso_U_11
_atom_site_aniso_U_22
_atom_site_aniso_U_33
_atom_site_aniso_U_23
_atom_site_aniso_U_13
_atom_site_aniso_U_12
Pd1 0.01835(10) 0.01952(11) 0.02064(11) -0.00039(7) 0.00140(7) 0.00199(7)
P2 0.0186(3) 0.0217(3) 0.0211(3) -0.0023(3) 0.0025(2) 0.0018(2)
P1 0.0180(3) 0.0235(3) 0.0211(3) 0.0006(3) 0.0018(2) 0.0025(3)
O1 0.0231(9) 0.0212(9) 0.0247(9) -0.0005(8) 0.0001(7) 0.0016(7)
O3 0.0284(10) 0.0221(10) 0.0309(10) 0.0014(8) -0.0009(8) 0.0004(8)
O2 0.0470(12) 0.0318(11) 0.0239(10) 0.0014(9) 0.0037(9) -0.0002(9)
O4 0.0688(15) 0.0326(12) 0.0312(12) -0.0013(10) -0.0097(11) 0.0080(11)
C36 0.0234(13) 0.0279(15) 0.0303(15) 0.0005(12) 0.0040(11) 0.0012(11)
C31 0.0139(11) 0.0267(14) 0.0277(14) -0.0008(11) 0.0025(10) 0.0009(10)
C14 0.0205(12) 0.0238(14) 0.0318(15) -0.0020(12) 0.0020(11) -0.0006(11)
C13 0.0185(12) 0.0248(14) 0.0221(13) -0.0018(11) 0.0010(10) -0.0041(10)
C37 0.0218(13) 0.0264(14) 0.0268(15) -0.0008(12) -0.0001(11) 0.0037(11)
C30 0.0237(13) 0.0319(15) 0.0234(14) -0.0061(12) 0.0044(11) -0.0025(11)
C9 0.0265(14) 0.0456(18) 0.0264(15) -0.0078(13) -0.0009(11) 0.0010(13)
C16 0.0326(15) 0.0332(16) 0.0212(14) 0.0003(12) 0.0025(11) -0.0091(12)
C12 0.0298(14) 0.0291(15) 0.0266(14) -0.0022(12) 0.0023(11) -0.0024(12)
C17 0.0313(15) 0.0310(15) 0.0286(15) 0.0041(12) 0.0004(12) 0.0005(12)
C1 0.0279(14) 0.0337(16) 0.0262(14) 0.0068(12) 0.0088(11) 0.0098(12)
C19 0.0264(13) 0.0182(13) 0.0255(14) -0.0011(11) 0.0058(11) -0.0003(10)
C15 0.0330(14) 0.0306(15) 0.0276(15) -0.0089(12) 0.0082(12) -0.0049(12)
C32 0.0252(14) 0.0379(17) 0.0267(15) 0.0014(12) 0.0028(11) 0.0063(12)
C35 0.0289(15) 0.0263(15) 0.0467(19) -0.0034(13) 0.0022(13) 0.0053(12)
C10 0.0243(14) 0.0287(15) 0.0407(17) -0.0057(13) -0.0046(12) 0.0008(12)
C18 0.0271(13) 0.0248(14) 0.0259(14) -0.0013(11) 0.0039(11) 0.0014(11)
C2 0.0375(16) 0.0281(16) 0.0451(18) 0.0046(14) 0.0129(14) 0.0097(13)
C7 0.0174(12) 0.0257(14) 0.0283(14) -0.0021(11) 0.0027(10) 0.0022(10)
C38 0.0443(17) 0.0253(15) 0.0331(16) -0.0016(13) -0.0015(13) -0.0054(13)
C24 0.0290(14) 0.0284(15) 0.0286(15) 0.0016(12) 0.0049(12) 0.0041(11)
C8 0.0231(13) 0.0429(18) 0.0262(14) -0.0016(13) 0.0032(11) -0.0003(12)
C20 0.0267(14) 0.0387(17) 0.0296(15) 0.0020(13) 0.0043(12) -0.0037(12)
C34 0.0354(16) 0.0312(16) 0.0481(19) 0.0138(14) -0.0014(14) 0.0080(13)
C11 0.0313(15) 0.0298(15) 0.0352(16) 0.0025(13) 0.0032(12) -0.0036(12)
C6 0.0310(16) 0.055(2) 0.0360(17) 0.0113(15) 0.0050(13) 0.0172(15)
C29 0.0243(14) 0.0410(18) 0.0408(18) -0.0037(14) 0.0004(12) -0.0013(13)
C22 0.0469(18) 0.0310(16) 0.0284(15) 0.0018(12) 0.0172(14) 0.0000(13)
C39 0.0334(15) 0.0274(15) 0.0325(16) -0.0007(13) 0.0065(12) 0.0049(12)
C28 0.0235(14) 0.055(2) 0.0406(18) -0.0076(16) -0.0031(13) -0.0023(14)
C33 0.0330(15) 0.0444(18) 0.0329(16) 0.0124(14) -0.0001(13) 0.0058(14)
C25 0.0325(16) 0.0349(18) 0.055(2) -0.0152(15) -0.0090(14) 0.0014(13)
C27 0.0266(15) 0.057(2) 0.0421(18) -0.0195(16) 0.0040(13) -0.0095(15)
C23 0.0318(15) 0.0311(16) 0.0370(17) 0.0049(13) 0.0129(13) 0.0037(12)
C21 0.0432(18) 0.0439(19) 0.0227(15) 0.0005(13) 0.0010(13) -0.0052(14)
C5 0.046(2) 0.076(3) 0.051(2) 0.021(2) 0.0057(17) 0.034(2)
C3 0.062(2) 0.0294(17) 0.059(2) 0.0068(16) 0.0272(18) 0.0122(16)
C40 0.066(2) 0.0291(18) 0.059(2) 0.0120(16) 0.0111(19) 0.0034(16)
C4 0.069(3) 0.042(2) 0.067(3) 0.0256(19) 0.032(2) 0.034(2)
C26 0.046(2) 0.0364(19) 0.073(3) -0.0199(18) -0.0049(18) -0.0039(16)

loop_
_atom_type_symbol
_atom_type_description
_atom_type_scat_dispersion_real
_atom_type_scat_dispersion_imag
_atom_type_scat_source
C C 0.0181 0.0091 'International Tables Vol C Tables 4.2.6.8 and 6.1.1.4'
H H 0.0000 0.0000 'International Tables Vol C Tables 4.2.6.8 and 6.1.1.4'
O O 0.0492 0.0322 'International Tables Vol C Tables 4.2.6.8 and 6.1.1.4'
P P 0.2955 0.4335 'International Tables Vol C Tables 4.2.6.8 and 6.1.1.4'
Pd Pd 0.1215 3.9337 'International Tables Vol C Tables 4.2.6.8 and 6.1.1.4'

loop_
_exptl_crystal_face_index_h
_exptl_crystal_face_index_k
_exptl_crystal_face_index_l
_exptl_crystal_face_perp_dist
3 -5 1 0.0563
-3 5 2 0.0667
0 1 5 0.0641
0 0 -1 0.0613
-3 4 -5 0.0700
-5 2 -2 0.0436
-4 -5 2 0.0384
5 3 -1 0.0558
5 -2 2 0.0504
-1 -1 5 0.0591
3 2 -5 0.0553
1 0 -1 0.0470

loop_
_geom_angle_atom_site_label_1
_geom_angle_atom_site_label_2
_geom_angle_atom_site_label_3
_geom_angle
P1 Pd1 P2 168.25(2)
O1 Pd1 P2 90.06(5)
O1 Pd1 P1 84.77(5)
O1 Pd1 O3 177.81(7)
O3 Pd1 P2 90.89(5)
O3 Pd1 P1 93.93(6)
C31 P2 Pd1 109.28(8)
C31 P2 C30 103.50(12)
C31 P2 C19 106.34(12)
C30 P2 Pd1 115.79(9)
C19 P2 Pd1 117.04(9)
C19 P2 C30 103.66(12)
C13 P1 Pd1 106.52(8)
C1 P1 Pd1 118.07(9)
C1 P1 C13 105.02(12)
C1 P1 C7 107.42(13)
C7 P1 Pd1 113.69(9)
C7 P1 C13 104.99(12)
C37 O1 Pd1 113.99(17)
C39 O3 Pd1 114.21(18)
C31 C36 H36 119.9
C31 C36 C35 120.3(3)
C35 C36 H36 119.9
C36 C31 P2 123.1(2)
C36 C31 C32 119.2(3)
C32 C31 P2 117.6(2)
C13 C14 H14 120.2
C15 C14 H14 120.2
C15 C14 C13 119.7(3)
C14 C13 P1 122.6(2)
C14 C13 C18 119.3(2)
C18 C13 P1 118.1(2)
O1 C37 C38 113.3(2)
O2 C37 O1 124.9(3)
O2 C37 C38 121.8(3)
C29 C30 P2 121.9(2)
C29 C30 C25 118.5(3)
C25 C30 P2 119.6(2)
C10 C9 H9 119.6
C10 C9 C8 120.8(3)
C8 C9 H9 119.6
C17 C16 H16 120.3
C17 C16 C15 119.5(3)
C15 C16 H16 120.3
C7 C12 H12 119.8
C11 C12 H12 119.8
C11 C12 C7 120.4(3)
C16 C17 H17 119.6
C16 C17 C18 120.8(3)
C18 C17 H17 119.6
C2 C1 P1 117.6(2)
C6 C1 P1 123.0(3)
C6 C1 C2 119.4(3)
C24 C19 P2 121.5(2)
C20 C19 P2 119.2(2)
C20 C19 C24 119.3(3)
C14 C15 H15 119.6
C16 C15 C14 120.9(3)
C16 C15 H15 119.6
C31 C32 H32 119.9
C33 C32 C31 120.2(3)
C33 C32 H32 119.9
C36 C35 H35 120.1
C34 C35 C36 119.8(3)
C34 C35 H35 120.1
C9 C10 H10 120.4
C9 C10 C11 119.2(3)
C11 C10 H10 120.4
C13 C18 H18 120.1
C17 C18 C13 119.8(3)
C17 C18 H18 120.1
C1 C2 H2 119.7
C3 C2 C1 120.6(3)
C3 C2 H2 119.7
C12 C7 P1 122.5(2)
C8 C7 P1 118.8(2)
C8 C7 C12 118.6(3)
C37 C38 H38A 109.5
C37 C38 H38B 109.5
C37 C38 H38C 109.5
H38A C38 H38B 109.5
H38A C38 H38C 109.5
H38B C38 H38C 109.5
C19 C24 H24 119.8
C23 C24 C19 120.4(3)
C23 C24 H24 119.8
C9 C8 C7 120.6(3)
C9 C8 H8 119.7
C7 C8 H8 119.7
C19 C20 H20 120.2
C19 C20 C21 119.6(3)
C21 C20 H20 120.2
C35 C34 H34 120.0
C33 C34 C35 120.1(3)
C33 C34 H34 120.0
C12 C11 H11 119.7
C10 C11 C12 120.5(3)
C10 C11 H11 119.7
C1 C6 H6 120.7
C1 C6 C5 118.7(4)
C5 C6 H6 120.7
C30 C29 H29 119.8
C28 C29 C30 120.5(3)
C28 C29 H29 119.8
C23 C22 H22 120.0
C21 C22 H22 120.0
C21 C22 C23 120.0(3)
O3 C39 C40 113.2(3)
O4 C39 O3 124.9(3)
O4 C39 C40 121.9(3)
C29 C28 H28 119.7
C27 C28 C29 120.5(3)
C27 C28 H28 119.7
C32 C33 C34 120.3(3)
C32 C33 H33 119.8
C34 C33 H33 119.8
C30 C25 H25 119.9
C26 C25 C30 120.3(3)
C26 C25 H25 119.9
C28 C27 H27 120.2
C26 C27 C28 119.7(3)
C26 C27 H27 120.2
C24 C23 H23 120.0
C22 C23 C24 120.0(3)
C22 C23 H23 120.0
C20 C21 H21 119.7
C22 C21 C20 120.7(3)
C22 C21 H21 119.7
C6 C5 H5 119.5
C4 C5 C6 121.1(3)
C4 C5 H5 119.5
C2 C3 H3 120.1
C4 C3 C2 119.9(4)
C4 C3 H3 120.1
C39 C40 H40A 109.5
C39 C40 H40B 109.5
C39 C40 H40C 109.5
H40A C40 H40B 109.5
H40A C40 H40C 109.5
H40B C40 H40C 109.5
C5 C4 C3 120.4(3)
C5 C4 H4 119.8
C3 C4 H4 119.8
C25 C26 H26 119.8
C27 C26 C25 120.5(3)
C27 C26 H26 119.8

loop_
_geom_bond_atom_site_label_1
_geom_bond_atom_site_label_2
_geom_bond_distance
Pd1 P2 2.3414(6)
Pd1 P1 2.3218(6)
Pd1 O1 2.0249(18)
Pd1 O3 2.0274(19)
P2 C31 1.813(3)
P2 C30 1.831(3)
P2 C19 1.819(3)
P1 C13 1.824(3)
P1 C1 1.819(3)
P1 C7 1.820(3)
O1 C37 1.301(3)
O3 C39 1.296(3)
O2 C37 1.222(3)
O4 C39 1.207(4)
C36 H36 0.9300
C36 C31 1.384(4)
C36 C35 1.391(4)
C31 C32 1.400(4)
C14 H14 0.9300
C14 C13 1.395(4)
C14 C15 1.384(4)
C13 C18 1.397(4)
C37 C38 1.505(4)
C30 C29 1.386(4)
C30 C25 1.390(4)
C9 H9 0.9300
C9 C10 1.378(4)
C9 C8 1.384(4)
C16 H16 0.9300
C16 C17 1.377(4)
C16 C15 1.380(4)
C12 H12 0.9300
C12 C7 1.396(4)
C12 C11 1.387(4)
C17 H17 0.9300
C17 C18 1.382(4)
C1 C2 1.395(4)
C1 C6 1.389(4)
C19 C24 1.394(4)
C19 C20 1.388(4)
C15 H15 0.9300
C32 H32 0.9300
C32 C33 1.376(4)
C35 H35 0.9300
C35 C34 1.384(4)
C10 H10 0.9300
C10 C11 1.384(4)
C18 H18 0.9300
C2 H2 0.9300
C2 C3 1.381(4)
C7 C8 1.389(4)
C38 H38A 0.9600
C38 H38B 0.9600
C38 H38C 0.9600
C24 H24 0.9300
C24 C23 1.384(4)
C8 H8 0.9300
C20 H20 0.9300
C20 C21 1.392(4)
C34 H34 0.9300
C34 C33 1.381(5)
C11 H11 0.9300
C6 H6 0.9300
C6 C5 1.410(5)
C29 H29 0.9300
C29 C28 1.385(4)
C22 H22 0.9300
C22 C23 1.377(4)
C22 C21 1.374(4)
C39 C40 1.514(4)
C28 H28 0.9300
C28 C27 1.370(5)
C33 H33 0.9300
C25 H25 0.9300
C25 C26 1.389(4)
C27 H27 0.9300
C27 C26 1.369(5)
C23 H23 0.9300
C21 H21 0.9300
C5 H5 0.9300
C5 C4 1.356(6)
C3 H3 0.9300
C3 C4 1.375(5)
C40 H40A 0.9600
C40 H40B 0.9600
C40 H40C 0.9600
C4 H4 0.9300
C26 H26 0.9300

loop_
_exptl_oxdiff_crystal_face_indexfrac_h
_exptl_oxdiff_crystal_face_indexfrac_k
_exptl_oxdiff_crystal_face_indexfrac_l
_exptl_oxdiff_crystal_face_x
_exptl_oxdiff_crystal_face_y
_exptl_oxdiff_crystal_face_z
3.0010 -5.0006 1.0068 -0.0292 0.1608 0.6373
-3.0041 5.0022 1.9905 0.1206 -0.3596 -0.5407
-0.0050 1.0025 4.9950 0.1040 -0.3879 0.0904
0.0011 -0.0005 -0.9991 -0.0305 0.0663 -0.0322
-2.9970 3.9986 -5.0027 -0.0443 0.1609 -0.6955
-5.0031 2.0020 -2.0077 0.3450 0.1123 -0.6253
-4.0083 -4.9952 1.9941 0.7051 0.2245 0.0822
5.0078 2.9954 -0.9922 -0.6784 -0.1962 0.1752
5.0031 -2.0020 2.0077 -0.3450 -0.1123 0.6253
-1.0067 -0.9964 4.9944 0.3013 -0.2563 0.1478
3.0094 1.9948 -4.9915 -0.5508 0.1626 -0.0507
1.0022 -0.0012 -0.9974 -0.1310 0.0477 0.0517
